data_7151249
loop_
_publ_author_name
'Lory, Pedro M. J.'
'Jones, Raymond C. F.'
'Iley, James N.'
'Coles, Simon J.'
'Hursthouse, Michael B.'

_publ_section_title
;
 Intramolecular 1,3-dipolar cycloadditions of dihydroimidazolium
 ylides: synthesis of pyrrolo[1,2,3-de]quinoxalines and
 imidazo[1,2-a]indoles.
;
_journal_issue 16
_journal_name_full 'Organic &amp; biomolecular chemistry'
_journal_page_first 3155
_journal_page_last 3165
_journal_paper_doi 10.1039/b605458g
_journal_volume 4
_journal_year 2006
_chemical_formula_sum 'C28 H34 N2 O3'
_chemical_formula_weight 446.57
_chemical_name_systematic
; 
? 
;
_space_group_IT_number 4
_symmetry_cell_setting monoclinic
_symmetry_space_group_name_Hall 'P 2yb'
_symmetry_space_group_name_H-M 'P 1 21 1'
_atom_sites_solution_hydrogens geom
_atom_sites_solution_primary direct
_atom_sites_solution_secondary difmap
_audit_creation_method SHELXL-97
_cell_angle_alpha 90.00
_cell_angle_beta 92.913(6)
_cell_angle_gamma 90.00
_cell_formula_units_Z 2
_cell_length_a 5.8566(4)
_cell_length_b 22.8548(18)
_cell_length_c 9.1424(7)
_cell_measurement_reflns_used 3346
_cell_measurement_temperature 150(2)
_cell_measurement_theta_max 24.71
_cell_measurement_theta_min 3.48
_cell_volume 1222.14(16)
_computing_cell_refinement SCALEPACK
_computing_data_collection COLLECT
_computing_data_reduction 'DENZO, SCALEPACK & COLLECT'
_computing_structure_refinement 'SHELXL-97 (Sheldrick, 1997)'
_computing_structure_solution 'SHELXS-97 (Sheldrick, 1990)'
_diffrn_ambient_temperature 150(2)
_diffrn_measured_fraction_theta_full 0.940
_diffrn_measured_fraction_theta_max 0.940
_diffrn_measurement_device_type 'Nonius Kappa CCD'
_diffrn_measurement_method 'Phi and Omega scans'
_diffrn_radiation_monochromator graphite
_diffrn_radiation_source 'Nonius FR591 rotating anode'
_diffrn_radiation_type MoK\a
_diffrn_radiation_wavelength 0.71073
_diffrn_reflns_av_R_equivalents 0.0585
_diffrn_reflns_av_sigmaI/netI 0.0958
_diffrn_reflns_limit_h_max 6
_diffrn_reflns_limit_h_min -6
_diffrn_reflns_limit_k_max 24
_diffrn_reflns_limit_k_min -26
_diffrn_reflns_limit_l_max 10
_diffrn_reflns_limit_l_min -10
_diffrn_reflns_number 6900
_diffrn_reflns_theta_full 24.71
_diffrn_reflns_theta_max 24.71
_diffrn_reflns_theta_min 3.48
_exptl_absorpt_coefficient_mu 0.079
_exptl_absorpt_correction_T_max 0.9922
_exptl_absorpt_correction_T_min 0.9845
_exptl_absorpt_process_details SORTAV
_exptl_crystal_density_diffrn 1.214
_exptl_crystal_density_method 'not measured'
_exptl_crystal_F_000 480
_exptl_crystal_size_max 0.20
_exptl_crystal_size_mid 0.20
_exptl_crystal_size_min 0.10
_refine_diff_density_max 0.181
_refine_diff_density_min -0.178
_refine_diff_density_rms 0.041
_refine_ls_abs_structure_details 'Flack H D (1983), Acta Cryst. A39, 876-881'
_refine_ls_abs_structure_Flack 0.0(16)
_refine_ls_extinction_coef 0.028(3)
_refine_ls_extinction_expression Fc^*^=kFc[1+0.001xFc^2^\l^3^/sin(2\q)]^-1/4^
_refine_ls_extinction_method SHELXL
_refine_ls_goodness_of_fit_ref 1.014
_refine_ls_hydrogen_treatment mixed
_refine_ls_matrix_type full
_refine_ls_number_parameters 299
_refine_ls_number_reflns 3346
_refine_ls_number_restraints 1
_refine_ls_restrained_S_all 1.014
_refine_ls_R_factor_all 0.0842
_refine_ls_R_factor_gt 0.0500
_refine_ls_shift/su_max 0.001
_refine_ls_shift/su_mean 0.000
_refine_ls_structure_factor_coef Fsqd
_refine_ls_weighting_details 'calc w=1/[\s^2^(Fo^2^)+(0.0376P)^2^+0.0000P] where P=(Fo^2^+2Fc^2^)/3'
_refine_ls_weighting_scheme calc
_refine_ls_wR_factor_gt 0.0957
_refine_ls_wR_factor_ref 0.1075
_reflns_number_gt 2427
_reflns_number_total 3346
_reflns_threshold_expression >2sigma(I)
_cod_data_source_file b605458g.txt
_cod_data_source_block s92_2
_cod_depositor_comments
;
The following automatic conversions were performed:
'_symmetry_cell_setting' value 'Monoclinic' changed to 'monoclinic'
according to '/home/saulius/struct/CIF-dictionaries/cif_core.dic'
dictionary named 'cif_core.dic' version 2.4.1 from 2010-06-29.

Automatic conversion script
Id: cif_fix_enum 1527 2010-12-29 10:47:43Z saulius 
;
_cod_original_sg_symbol_H-M P21
_cod_database_code 7151249

loop_
_symmetry_equiv_pos_as_xyz
'x, y, z'
'-x, y+1/2, -z'

loop_
_atom_site_label
_atom_site_type_symbol
_atom_site_fract_x
_atom_site_fract_y
_atom_site_fract_z
_atom_site_U_iso_or_equiv
_atom_site_adp_type
_atom_site_occupancy
_atom_site_symmetry_multiplicity
_atom_site_calc_flag
_atom_site_refinement_flags
_atom_site_disorder_assembly
_atom_site_disorder_group
C1 C 0.2271(6) 0.32867(17) 0.6307(4) 0.0334(9) Uani 1 1 d . . .
H1 H 0.1173 0.3477 0.6963 0.040 Uiso 1 1 calc R . .
C2 C 0.4085(6) 0.29560(18) 0.7225(4) 0.0395(10) Uani 1 1 d . . .
H2A H 0.4655 0.3210 0.8042 0.047 Uiso 1 1 calc R . .
H2B H 0.5389 0.2870 0.6611 0.047 Uiso 1 1 calc R . .
C3 C 0.3217(7) 0.23837(19) 0.7854(4) 0.0517(11) Uani 1 1 d . . .
H3A H 0.1992 0.2467 0.8532 0.062 Uiso 1 1 calc R . .
H3B H 0.4480 0.2183 0.8413 0.062 Uiso 1 1 calc R . .
C4 C 0.2290(7) 0.19892(19) 0.6606(4) 0.0504(11) Uani 1 1 d . . .
H4A H 0.3536 0.1891 0.5956 0.061 Uiso 1 1 calc R . .
H4B H 0.1708 0.1620 0.7015 0.061 Uiso 1 1 calc R . .
C5 C 0.0416(7) 0.22924(18) 0.5750(4) 0.0403(10) Uani 1 1 d . . .
C6 C 0.0960(5) 0.28981(17) 0.5184(4) 0.0325(9) Uani 1 1 d . . .
H6 H -0.0481 0.3098 0.4824 0.039 Uiso 1 1 calc R . .
C7 C 0.3220(6) 0.17703(18) 0.2273(4) 0.0393(10) Uani 1 1 d . . .
H7 H 0.4507 0.1891 0.2873 0.047 Uiso 1 1 calc R . .
C8 C 0.3148(7) 0.1218(2) 0.1703(4) 0.0481(11) Uani 1 1 d . . .
H8 H 0.4391 0.0959 0.1915 0.058 Uiso 1 1 calc R . .
C9 C 0.1311(8) 0.1028(2) 0.0828(4) 0.0527(12) Uani 1 1 d . . .
H9 H 0.1294 0.0644 0.0430 0.063 Uiso 1 1 calc R . .
C10 C -0.0492(8) 0.1400(2) 0.0537(5) 0.0537(12) Uani 1 1 d . . .
H10 H -0.1771 0.1273 -0.0061 0.064 Uiso 1 1 calc R . .
C11 C -0.0454(6) 0.1964(2) 0.1118(4) 0.0430(11) Uani 1 1 d . . .
H11 H -0.1717 0.2217 0.0923 0.052 Uiso 1 1 calc R . .
C12 C 0.1424(5) 0.21580(18) 0.1982(4) 0.0326(9) Uani 1 1 d . . .
C13 C 0.1565(5) 0.27836(17) 0.2496(4) 0.0314(9) Uani 1 1 d . . .
H13 H 0.0010 0.2965 0.2414 0.038 Uiso 1 1 calc R . .
C14 C 0.3219(5) 0.31448(16) 0.1610(4) 0.0305(9) Uani 1 1 d . . .
H14A H 0.4621 0.2920 0.1424 0.037 Uiso 1 1 calc R . .
H14B H 0.2487 0.3272 0.0664 0.037 Uiso 1 1 calc R . .
C15 C 0.4019(5) 0.33763(17) 0.4023(4) 0.0288(9) Uani 1 1 d . . .
H15 H 0.5647 0.3249 0.4186 0.035 Uiso 1 1 calc R . .
C16 C 0.3348(5) 0.37529(16) 0.5345(3) 0.0276(8) Uani 1 1 d . . .
H16 H 0.4760 0.3912 0.5863 0.033 Uiso 1 1 calc R . .
C17 C 0.1741(6) 0.42476(17) 0.4944(4) 0.0306(9) Uani 1 1 d . . .
C18 C 0.1754(6) 0.52854(16) 0.4190(4) 0.0326(9) Uani 1 1 d . . .
C19 C -0.0084(6) 0.52151(18) 0.2989(4) 0.0437(10) Uani 1 1 d . . .
H19A H -0.1324 0.4974 0.3343 0.066 Uiso 1 1 calc R . .
H19B H 0.0560 0.5025 0.2142 0.066 Uiso 1 1 calc R . .
H19C H -0.0685 0.5601 0.2701 0.066 Uiso 1 1 calc R . .
C20 C 0.3692(6) 0.5657(2) 0.3668(5) 0.0525(12) Uani 1 1 d . . .
H20A H 0.4883 0.5693 0.4454 0.079 Uiso 1 1 calc R . .
H20B H 0.3111 0.6047 0.3397 0.079 Uiso 1 1 calc R . .
H20C H 0.4335 0.5472 0.2814 0.079 Uiso 1 1 calc R . .
C21 C 0.0804(6) 0.5545(2) 0.5550(4) 0.0453(11) Uani 1 1 d . . .
H21A H -0.0446 0.5299 0.5871 0.068 Uiso 1 1 calc R . .
H21B H 0.0228 0.5940 0.5333 0.068 Uiso 1 1 calc R . .
H21C H 0.2015 0.5565 0.6329 0.068 Uiso 1 1 calc R . .
C22 C 0.5835(5) 0.39525(18) 0.2227(4) 0.0349(10) Uani 1 1 d . . .
H22A H 0.7137 0.3678 0.2353 0.042 Uiso 1 1 calc R . .
H22B H 0.6097 0.4275 0.2939 0.042 Uiso 1 1 calc R . .
C23 C 0.5799(5) 0.42006(17) 0.0708(3) 0.0304(9) Uani 1 1 d . . .
C24 C 0.7660(6) 0.41414(18) -0.0140(4) 0.0396(10) Uani 1 1 d . . .
H24 H 0.8954 0.3930 0.0240 0.048 Uiso 1 1 calc R . .
C25 C 0.7704(6) 0.43805(18) -0.1528(4) 0.0424(11) Uani 1 1 d . . .
H25 H 0.9013 0.4334 -0.2089 0.051 Uiso 1 1 calc R . .
C26 C 0.5845(6) 0.46851(18) -0.2087(4) 0.0371(10) Uani 1 1 d . . .
H26 H 0.5861 0.4855 -0.3035 0.045 Uiso 1 1 calc R . .
C27 C 0.3967(6) 0.4743(2) -0.1271(4) 0.0447(11) Uani 1 1 d . . .
H27 H 0.2666 0.4949 -0.1662 0.054 Uiso 1 1 calc R . .
C28 C 0.3943(6) 0.45060(18) 0.0113(4) 0.0395(10) Uani 1 1 d . . .
H28 H 0.2627 0.4553 0.0667 0.047 Uiso 1 1 calc R . .
N1 N 0.2547(4) 0.28570(13) 0.3995(3) 0.0280(7) Uani 1 1 d . . .
N2 N 0.3727(4) 0.36433(13) 0.2573(3) 0.0270(7) Uani 1 1 d . . .
O1 O -0.1486(5) 0.20881(14) 0.5557(3) 0.0596(9) Uani 1 1 d . . .
O2 O -0.0317(4) 0.42254(12) 0.5005(3) 0.0378(6) Uani 1 1 d . . .
O3 O 0.2908(3) 0.47213(11) 0.4553(2) 0.0331(6) Uani 1 1 d . . .

loop_
_atom_site_aniso_label
_atom_site_aniso_U_11
_atom_site_aniso_U_22
_atom_site_aniso_U_33
_atom_site_aniso_U_23
_atom_site_aniso_U_13
_atom_site_aniso_U_12
C1 0.037(2) 0.029(2) 0.034(2) 0.0022(17) 0.0048(15) 0.0063(17)
C2 0.053(2) 0.039(3) 0.026(2) 0.0013(18) -0.0029(16) 0.003(2)
C3 0.076(3) 0.034(3) 0.045(3) 0.006(2) 0.000(2) -0.001(2)
C4 0.069(3) 0.034(3) 0.049(3) 0.008(2) 0.009(2) -0.003(2)
C5 0.048(3) 0.035(3) 0.040(2) -0.0076(19) 0.0187(18) -0.002(2)
C6 0.033(2) 0.032(2) 0.034(2) -0.0013(17) 0.0050(15) 0.0024(18)
C7 0.044(2) 0.027(3) 0.046(2) -0.001(2) -0.0011(18) 0.0034(19)
C8 0.062(3) 0.035(3) 0.047(3) -0.002(2) 0.003(2) 0.008(2)
C9 0.084(3) 0.025(3) 0.049(3) -0.008(2) 0.008(2) -0.001(3)
C10 0.065(3) 0.047(3) 0.048(3) -0.014(2) -0.005(2) -0.010(3)
C11 0.039(2) 0.048(3) 0.042(2) -0.004(2) 0.0012(17) -0.003(2)
C12 0.033(2) 0.034(3) 0.031(2) 0.0019(18) 0.0050(15) -0.0040(19)
C13 0.0281(19) 0.031(3) 0.035(2) -0.0013(17) 0.0018(14) 0.0051(17)
C14 0.0276(19) 0.034(3) 0.030(2) 0.0030(17) 0.0019(14) 0.0048(16)
C15 0.0260(19) 0.028(2) 0.032(2) 0.0014(17) 0.0040(14) 0.0016(17)
C16 0.0301(19) 0.024(2) 0.028(2) 0.0013(16) 0.0005(14) 0.0020(17)
C17 0.035(2) 0.028(2) 0.028(2) -0.0052(17) -0.0017(15) -0.001(2)
C18 0.034(2) 0.020(2) 0.044(2) 0.0030(17) 0.0054(16) 0.0055(17)
C19 0.046(2) 0.041(3) 0.043(2) -0.0028(19) -0.0050(17) 0.010(2)
C20 0.042(2) 0.039(3) 0.076(3) 0.016(2) 0.005(2) 0.002(2)
C21 0.055(3) 0.038(3) 0.042(2) -0.0026(19) 0.0049(18) 0.007(2)
C22 0.026(2) 0.044(3) 0.035(2) 0.0053(19) 0.0013(14) -0.0023(17)
C23 0.0266(19) 0.036(2) 0.029(2) 0.0021(17) 0.0009(14) -0.0032(18)
C24 0.031(2) 0.046(3) 0.043(2) 0.001(2) 0.0093(16) 0.002(2)
C25 0.043(2) 0.051(3) 0.035(2) -0.009(2) 0.0202(17) -0.008(2)
C26 0.048(2) 0.039(3) 0.025(2) -0.0015(18) 0.0000(17) -0.015(2)
C27 0.039(2) 0.050(3) 0.044(3) 0.011(2) -0.0011(18) 0.001(2)
C28 0.034(2) 0.043(3) 0.042(2) 0.0085(19) 0.0074(16) 0.0014(19)
N1 0.0285(15) 0.030(2) 0.0260(16) -0.0020(13) 0.0026(11) -0.0030(14)
N2 0.0253(16) 0.029(2) 0.0261(17) -0.0001(14) -0.0006(12) -0.0035(14)
O1 0.0501(18) 0.051(2) 0.079(2) 0.0050(17) 0.0156(14) -0.0152(16)
O2 0.0328(15) 0.0368(17) 0.0443(15) 0.0042(12) 0.0060(10) 0.0013(13)
O3 0.0327(13) 0.0226(16) 0.0439(14) 0.0004(12) 0.0012(10) 0.0001(12)

loop_
_atom_type_symbol
_atom_type_description
_atom_type_scat_dispersion_real
_atom_type_scat_dispersion_imag
_atom_type_scat_source
C C 0.0033 0.0016 'International Tables Vol C Tables 4.2.6.8 and 6.1.1.4'
H H 0.0000 0.0000 'International Tables Vol C Tables 4.2.6.8 and 6.1.1.4'
N N 0.0061 0.0033 'International Tables Vol C Tables 4.2.6.8 and 6.1.1.4'
O O 0.0106 0.0060 'International Tables Vol C Tables 4.2.6.8 and 6.1.1.4'

loop_
_geom_angle_atom_site_label_1
_geom_angle_atom_site_label_2
_geom_angle_atom_site_label_3
_geom_angle
_geom_angle_site_symmetry_1
_geom_angle_site_symmetry_3
_geom_angle_publ_flag
C2 C1 C6 113.2(3) . . ?
C2 C1 C16 111.4(3) . . ?
C6 C1 C16 102.9(3) . . ?
C1 C2 C3 113.4(3) . . ?
C2 C3 C4 109.6(3) . . ?
C5 C4 C3 110.0(4) . . ?
O1 C5 C4 123.1(4) . . ?
O1 C5 C6 120.6(4) . . ?
C4 C5 C6 116.3(3) . . ?
N1 C6 C5 110.2(3) . . ?
N1 C6 C1 102.6(3) . . ?
C5 C6 C1 114.0(3) . . ?
C8 C7 C12 120.5(3) . . ?
C7 C8 C9 121.4(4) . . ?
C10 C9 C8 119.2(4) . . ?
C9 C10 C11 120.2(4) . . ?
C10 C11 C12 120.5(4) . . ?
C7 C12 C11 118.2(4) . . ?
C7 C12 C13 121.1(3) . . ?
C11 C12 C13 120.6(3) . . ?
N1 C13 C12 114.3(3) . . ?
N1 C13 C14 101.7(3) . . ?
C12 C13 C14 111.8(3) . . ?
N2 C14 C13 102.5(3) . . ?
N2 C15 N1 106.3(2) . . ?
N2 C15 C16 116.9(3) . . ?
N1 C15 C16 106.9(3) . . ?
C17 C16 C1 113.0(3) . . ?
C17 C16 C15 114.1(3) . . ?
C1 C16 C15 100.9(3) . . ?
O2 C17 O3 124.7(3) . . ?
O2 C17 C16 124.7(3) . . ?
O3 C17 C16 110.6(3) . . ?
O3 C18 C19 111.7(3) . . ?
O3 C18 C21 109.9(3) . . ?
C19 C18 C21 111.3(3) . . ?
O3 C18 C20 102.6(3) . . ?
C19 C18 C20 110.5(3) . . ?
C21 C18 C20 110.6(3) . . ?
N2 C22 C23 114.1(3) . . ?
C24 C23 C28 117.3(3) . . ?
C24 C23 C22 120.7(3) . . ?
C28 C23 C22 122.0(3) . . ?
C23 C24 C25 122.0(3) . . ?
C26 C25 C24 119.5(3) . . ?
C27 C26 C25 119.5(3) . . ?
C26 C27 C28 120.6(4) . . ?
C27 C28 C23 121.1(3) . . ?
C15 N1 C6 109.2(3) . . ?
C15 N1 C13 108.1(3) . . ?
C6 N1 C13 117.7(2) . . ?
C14 N2 C15 103.4(3) . . ?
C14 N2 C22 113.1(2) . . ?
C15 N2 C22 109.5(2) . . ?
C17 O3 C18 122.0(3) . . ?

loop_
_geom_bond_atom_site_label_1
_geom_bond_atom_site_label_2
_geom_bond_distance
_geom_bond_site_symmetry_2
_geom_bond_publ_flag
C1 C2 1.521(5) . ?
C1 C6 1.534(5) . ?
C1 C16 1.537(5) . ?
C2 C3 1.526(6) . ?
C3 C4 1.532(6) . ?
C4 C5 1.487(5) . ?
C5 O1 1.213(4) . ?
C5 C6 1.517(5) . ?
C6 N1 1.468(4) . ?
C7 C8 1.365(6) . ?
C7 C12 1.391(5) . ?
C8 C9 1.378(5) . ?
C9 C10 1.371(6) . ?
C10 C11 1.393(6) . ?
C11 C12 1.394(5) . ?
C12 C13 1.506(5) . ?
C13 N1 1.469(4) . ?
C13 C14 1.535(5) . ?
C14 N2 1.461(4) . ?
C15 N2 1.462(4) . ?
C15 N1 1.467(4) . ?
C15 C16 1.550(5) . ?
C16 C17 1.505(5) . ?
C17 O2 1.211(4) . ?
C17 O3 1.338(4) . ?
C18 O3 1.485(4) . ?
C18 C19 1.507(5) . ?
C18 C21 1.510(5) . ?
C18 C20 1.514(5) . ?
C22 N2 1.471(4) . ?
C22 C23 1.500(5) . ?
C23 C24 1.376(4) . ?
C23 C28 1.380(5) . ?
C24 C25 1.384(5) . ?
C25 C26 1.369(5) . ?
C26 C27 1.366(5) . ?
C27 C28 1.378(5) . ?

loop_
_cod_related_entry_id
_cod_related_entry_database
_cod_related_entry_code
1 ChemSpider 21188812
